data_4114502
loop_
_publ_author_name
'Anastasios J. Tasiopoulos'
'Wolfgang Wernsdorfer'
'Brian Moulton'
'Michael J. Zaworotko'
'George Christou'

_publ_section_title
;
 Template Synthesis and Single-Molecule Magnetism Properties of a Complex
 with Spin S=16 and a [Mn8O8]8+ Saddle-Like Core
;
_journal_name_full 'Journal of the American Chemical Society'
_journal_page_first 15274
_journal_page_last 15275
_journal_paper_doi 10.1021/ja0385134
_journal_volume 125
_journal_year 2003
_chemical_formula_sum 'C24 H52 Ce Mn8 N0 O40'
_chemical_formula_weight 1560.30
_chemical_name_systematic
; 
 ? 
;
_space_group_IT_number 82
_symmetry_cell_setting tetragonal
_symmetry_space_group_name_Hall 'I -4'
_symmetry_space_group_name_H-M 'I -4'
_atom_sites_solution_hydrogens geom
_atom_sites_solution_primary direct
_atom_sites_solution_secondary difmap
_audit_creation_method SHELXL-97
_cell_angle_alpha 90.00
_cell_angle_beta 90.00
_cell_angle_gamma 90.00
_cell_formula_units_Z 4
_cell_length_a 23.947(6)
_cell_length_b 23.947(6)
_cell_length_c 9.953(5)
_cell_measurement_temperature 100(2)
_cell_volume 5708(4)
_computing_cell_refinement 'Bruker SMART'
_computing_data_collection 'Bruker SMART'
_computing_data_reduction 'Bruker SAINT'
_computing_molecular_graphics 'Bruker SHELXTL'
_computing_publication_material 'Bruker SHELXTL'
_computing_structure_refinement 'SHELXL-97 (Sheldrick, 1997)'
_computing_structure_solution 'SHELXS-97 (Sheldrick, 1990)'
_diffrn_ambient_temperature 100(2)
_diffrn_measured_fraction_theta_full 0.996
_diffrn_measured_fraction_theta_max 0.996
_diffrn_measurement_device_type 'CCD area detector'
_diffrn_measurement_method 'phi and omega scans'
_diffrn_radiation_monochromator graphite
_diffrn_radiation_source 'fine-focus sealed tube'
_diffrn_radiation_type MoK\a
_diffrn_radiation_wavelength 0.71073
_diffrn_reflns_av_R_equivalents 0.1675
_diffrn_reflns_av_sigmaI/netI 0.2235
_diffrn_reflns_limit_h_max 20
_diffrn_reflns_limit_h_min -23
_diffrn_reflns_limit_k_max 20
_diffrn_reflns_limit_k_min -23
_diffrn_reflns_limit_l_max 6
_diffrn_reflns_limit_l_min -9
_diffrn_reflns_number 7469
_diffrn_reflns_theta_full 20.77
_diffrn_reflns_theta_max 20.77
_diffrn_reflns_theta_min 1.20
_exptl_absorpt_coefficient_mu 2.584
_exptl_absorpt_correction_T_max 1.000000
_exptl_absorpt_correction_T_min 0.096771
_exptl_absorpt_correction_type none
_exptl_crystal_colour orange
_exptl_crystal_density_diffrn 1.816
_exptl_crystal_density_meas 0
_exptl_crystal_description needle
_exptl_crystal_F_000 3096
_exptl_crystal_size_max 0.15
_exptl_crystal_size_mid 0.05
_exptl_crystal_size_min 0.01
_refine_diff_density_max 1.674
_refine_diff_density_min -0.958
_refine_diff_density_rms 0.370
_refine_ls_abs_structure_details 'Flack H D (1983), Acta Cryst. A39, 876-881'
_refine_ls_abs_structure_Flack 0.03(8)
_refine_ls_extinction_coef 0.0088(9)
_refine_ls_extinction_expression Fc^*^=kFc[1+0.001xFc^2^\l^3^/sin(2\q)]^-1/4^
_refine_ls_extinction_method SHELXL
_refine_ls_goodness_of_fit_ref 1.033
_refine_ls_hydrogen_treatment mixed
_refine_ls_matrix_type full
_refine_ls_number_parameters 336
_refine_ls_number_reflns 2958
_refine_ls_number_restraints 0
_refine_ls_restrained_S_all 1.033
_refine_ls_R_factor_all 0.1496
_refine_ls_R_factor_gt 0.0899
_refine_ls_shift/su_max 1.534
_refine_ls_shift/su_mean 0.010
_refine_ls_structure_factor_coef Fsqd
_refine_ls_weighting_details 'calc w=1/[\s^2^(Fo^2^)+(0.1310P)^2^+0.0000P] where P=(Fo^2^+2Fc^2^)/3'
_refine_ls_weighting_scheme calc
_refine_ls_wR_factor_gt 0.2163
_refine_ls_wR_factor_ref 0.2450
_reflns_number_gt 1833
_reflns_number_total 2958
_reflns_threshold_expression >2sigma(I)
_cod_data_source_file ja0385134si20031103_042117.cif
_cod_data_source_block uf0505b
_cod_database_code 4114502

loop_
_symmetry_equiv_pos_as_xyz
'x, y, z'
'-x, -y, z'
'y, -x, -z'
'-y, x, -z'
'x+1/2, y+1/2, z+1/2'
'-x+1/2, -y+1/2, z+1/2'
'y+1/2, -x+1/2, -z+1/2'
'-y+1/2, x+1/2, -z+1/2'

loop_
_atom_site_label
_atom_site_type_symbol
_atom_site_fract_x
_atom_site_fract_y
_atom_site_fract_z
_atom_site_U_iso_or_equiv
_atom_site_adp_type
_atom_site_occupancy
_atom_site_symmetry_multiplicity
_atom_site_calc_flag
_atom_site_refinement_flags
Ce1 Ce 0.5000 0.5000 0.0000 0.0286(14) Uani 1 4 d S
Ce2 Ce 0.0000 0.5000 0.2500 0.0299(14) Uani 1 4 d S
Mn1 Mn 0.4300(2) 0.5906(2) 0.1946(6) 0.0350(17) Uani 1 1 d .
Mn2 Mn 0.3628(2) 0.4984(2) 0.0633(6) 0.0368(17) Uani 1 1 d .
Mn3 Mn -0.0040(2) 0.3837(2) 0.0603(6) 0.0346(17) Uani 1 1 d .
Mn4 Mn 0.1076(2) 0.4173(2) 0.1787(6) 0.0371(18) Uani 1 1 d .
O1 O 0.4293(8) 0.5137(10) 0.164(2) 0.028(6) Uani 1 1 d .
O2 O 0.3650(10) 0.5925(10) 0.031(2) 0.037(7) Uani 1 1 d .
O3 O 0.4924(8) 0.5905(8) 0.084(2) 0.021(6) Uani 1 1 d .
O4 O 0.2975(12) 0.4840(10) -0.049(3) 0.060(9) Uani 1 1 d .
O5 O 0.3611(11) 0.4107(12) 0.126(2) 0.047(8) Uani 1 1 d .
O6 O 0.4818(12) 0.5951(12) 0.374(2) 0.060(9) Uani 1 1 d .
O7 O 0.4248(9) 0.6733(11) 0.200(2) 0.033(7) Uani 1 1 d .
O8 O 0.3681(12) 0.5858(10) 0.318(2) 0.049(8) Uani 1 1 d .
O9 O 0.3172(9) 0.5146(12) 0.220(3) 0.051(8) Uani 1 1 d .
C2 C 0.3669(15) 0.6165(14) -0.083(4) 0.024(9) Uani 1 1 d .
C3 C 0.3169(15) 0.6195(16) -0.178(4) 0.050(11) Uani 1 1 d .
H3A H 0.3114 0.5831 -0.2211 0.074 Uiso 1 1 calc R
H3B H 0.3240 0.6478 -0.2474 0.074 Uiso 1 1 calc R
H3C H 0.2833 0.6297 -0.1277 0.074 Uiso 1 1 calc R
C4 C 0.296(2) 0.4534(16) -0.132(6) 0.075(18) Uani 1 1 d .
C5 C 0.2359(16) 0.4452(16) -0.195(4) 0.048(12) Uani 1 1 d .
H5A H 0.2101 0.4316 -0.1266 0.072 Uiso 1 1 calc R
H5B H 0.2382 0.4180 -0.2688 0.072 Uiso 1 1 calc R
H5C H 0.2225 0.4810 -0.2307 0.072 Uiso 1 1 calc R
C8 C 0.3299(17) 0.5529(16) 0.312(3) 0.029(10) Uani 1 1 d .
C9 C 0.2864(16) 0.551(2) 0.436(4) 0.082(18) Uani 1 1 d .
H9A H 0.2941 0.5181 0.4913 0.122 Uiso 1 1 calc R
H9B H 0.2483 0.5487 0.4006 0.122 Uiso 1 1 calc R
H9C H 0.2905 0.5848 0.4901 0.122 Uiso 1 1 calc R
O21 O 0.0468(9) 0.4476(10) 0.082(2) 0.041(7) Uani 1 1 d .
O22 O 0.0511(11) 0.3439(10) 0.220(2) 0.038(7) Uani 1 1 d .
O23 O 0.0737(10) 0.4478(10) 0.328(2) 0.045(7) Uani 1 1 d .
O24 O -0.0487(10) 0.4092(11) -0.125(2) 0.043(7) Uani 1 1 d .
O25 O -0.0473(11) 0.3162(10) 0.066(3) 0.056(8) Uani 1 1 d .
O26 O 0.1725(10) 0.3873(10) 0.278(2) 0.040(7) Uani 1 1 d .
O27 O 0.1581(10) 0.4881(12) 0.111(3) 0.048(8) Uani 1 1 d .
O28 O 0.0450(12) 0.3468(10) -0.064(2) 0.039(7) Uani 1 1 d .
O29 O 0.1298(10) 0.3742(12) 0.022(3) 0.055(8) Uani 1 1 d .
C22 C 0.0343(14) 0.3315(14) 0.332(4) 0.024(10) Uani 1 1 d .
C23 C 0.0777(15) 0.3028(15) 0.428(4) 0.043(11) Uani 1 1 d .
H23A H 0.1120 0.2950 0.3774 0.064 Uiso 1 1 calc R
H23B H 0.0621 0.2678 0.4619 0.064 Uiso 1 1 calc R
H23C H 0.0862 0.3278 0.5029 0.064 Uiso 1 1 calc R
C26 C 0.2060(19) 0.4093(15) 0.370(4) 0.043(12) Uani 1 1 d .
C27 C 0.2621(15) 0.3871(17) 0.383(5) 0.077(18) Uani 1 1 d .
H27A H 0.2842 0.3980 0.3042 0.116 Uiso 1 1 calc R
H27B H 0.2604 0.3462 0.3884 0.116 Uiso 1 1 calc R
H27C H 0.2796 0.4019 0.4643 0.116 Uiso 1 1 calc R
C28 C 0.099(2) 0.3495(17) -0.061(5) 0.060(15) Uani 1 1 d .
C29 C 0.1327(13) 0.3228(19) -0.184(4) 0.057(13) Uani 1 1 d .
H29A H 0.1589 0.3504 -0.2204 0.086 Uiso 1 1 calc R
H29B H 0.1063 0.3115 -0.2540 0.086 Uiso 1 1 calc R
H29C H 0.1535 0.2900 -0.1527 0.086 Uiso 1 1 calc R
O1W O 0.0992(8) 0.4926(10) 0.875(2) 0.030(6) Uani 1 1 d .
O2W O 0.5847(11) 0.5546(10) 0.366(3) 0.047(8) Uani 1 1 d .

loop_
_atom_site_aniso_label
_atom_site_aniso_U_11
_atom_site_aniso_U_22
_atom_site_aniso_U_33
_atom_site_aniso_U_23
_atom_site_aniso_U_13
_atom_site_aniso_U_12
Ce1 0.0368(19) 0.0368(19) 0.012(2) 0.000 0.000 0.000
Ce2 0.038(2) 0.038(2) 0.015(3) 0.000 0.000 0.000
Mn1 0.041(4) 0.047(4) 0.016(3) -0.003(3) -0.002(3) 0.003(3)
Mn2 0.038(4) 0.047(4) 0.025(4) 0.002(3) 0.004(3) -0.006(3)
Mn3 0.038(4) 0.048(4) 0.019(3) -0.003(3) 0.002(3) 0.001(3)
Mn4 0.046(4) 0.044(4) 0.022(4) -0.003(3) -0.005(3) 0.009(3)
O1 0.019(13) 0.052(16) 0.011(13) 0.008(12) -0.005(11) -0.003(12)
O2 0.047(17) 0.050(17) 0.016(17) 0.004(13) -0.035(12) -0.006(13)
O3 0.045(15) 0.004(12) 0.014(13) -0.005(10) -0.003(12) 0.011(10)
O4 0.09(2) 0.021(16) 0.07(2) -0.044(18) -0.017(18) 0.003(15)
O5 0.07(2) 0.06(2) 0.018(15) 0.009(14) -0.014(14) -0.039(17)
O6 0.09(2) 0.08(2) 0.004(14) 0.005(13) -0.005(14) 0.007(18)
O7 0.008(13) 0.077(19) 0.015(14) -0.033(13) 0.018(12) 0.009(13)
O8 0.09(2) 0.034(16) 0.019(15) 0.026(13) -0.018(15) -0.060(16)
O9 0.027(16) 0.08(2) 0.04(2) 0.045(17) 0.010(13) -0.020(15)
C2 0.02(2) 0.02(2) 0.03(3) -0.010(19) 0.01(2) 0.021(18)
C3 0.04(2) 0.06(3) 0.05(3) -0.01(2) 0.01(2) -0.03(2)
C4 0.11(5) 0.00(2) 0.11(5) -0.06(3) 0.00(4) -0.03(3)
C5 0.08(3) 0.04(3) 0.02(2) -0.003(19) -0.02(2) -0.03(2)
C8 0.05(3) 0.03(3) 0.000(19) -0.018(19) -0.01(2) 0.04(2)
C9 0.05(3) 0.18(5) 0.02(2) 0.01(3) 0.00(2) 0.09(3)
O21 0.037(16) 0.068(19) 0.020(15) 0.024(14) -0.008(13) 0.002(14)
O22 0.072(19) 0.043(16) 0.000(15) -0.005(11) -0.010(13) 0.012(14)
O23 0.058(17) 0.051(17) 0.025(15) -0.008(14) -0.002(14) 0.035(14)
O24 0.036(16) 0.065(19) 0.027(15) -0.018(13) 0.010(12) 0.005(14)
O25 0.061(19) 0.046(17) 0.061(19) -0.007(15) 0.057(18) -0.004(15)
O26 0.048(16) 0.043(16) 0.027(17) -0.002(14) 0.019(14) 0.019(14)
O27 0.033(16) 0.07(2) 0.044(19) -0.020(16) 0.031(13) -0.025(15)
O28 0.059(19) 0.036(16) 0.022(14) 0.010(13) -0.009(15) -0.005(14)
O29 0.048(18) 0.09(2) 0.023(17) -0.049(16) -0.012(14) 0.019(16)
C22 0.02(2) 0.04(2) 0.02(3) -0.04(2) -0.03(2) 0.028(18)
C23 0.06(3) 0.04(2) 0.03(2) 0.01(2) 0.01(2) 0.03(2)
C26 0.10(4) 0.02(2) 0.02(2) -0.004(18) -0.03(2) -0.02(2)
C27 0.03(3) 0.07(3) 0.14(5) 0.00(3) -0.06(3) 0.01(2)
C28 0.10(4) 0.05(3) 0.03(3) -0.02(2) 0.03(3) 0.06(3)
C29 0.01(2) 0.12(4) 0.04(3) -0.05(3) 0.01(2) 0.01(2)
O1W 0.016(13) 0.052(16) 0.022(15) -0.010(12) -0.011(10) -0.015(12)
O2W 0.06(2) 0.041(17) 0.039(17) -0.022(13) 0.024(14) 0.011(14)

loop_
_atom_type_symbol
_atom_type_description
_atom_type_scat_dispersion_real
_atom_type_scat_dispersion_imag
_atom_type_scat_source
C C 0.0033 0.0016 'International Tables Vol C Tables 4.2.6.8 and 6.1.1.4'
H H 0.0000 0.0000 'International Tables Vol C Tables 4.2.6.8 and 6.1.1.4'
N N 0.0061 0.0033 'International Tables Vol C Tables 4.2.6.8 and 6.1.1.4'
O O 0.0106 0.0060 'International Tables Vol C Tables 4.2.6.8 and 6.1.1.4'
Mn Mn 0.3368 0.7283 'International Tables Vol C Tables 4.2.6.8 and 6.1.1.4'
Ce Ce -0.2486 2.6331 'International Tables Vol C Tables 4.2.6.8 and 6.1.1.4'

loop_
_geom_angle_atom_site_label_1
_geom_angle_atom_site_label_2
_geom_angle_atom_site_label_3
_geom_angle
_geom_angle_site_symmetry_1
_geom_angle_site_symmetry_3
O3 Ce1 O3 97.4(3) 4_655 2_665
O3 Ce1 O3 97.4(3) 4_655 .
O3 Ce1 O3 138.0(10) 2_665 .
O3 Ce1 O3 138.0(10) 4_655 3_565
O3 Ce1 O3 97.4(3) 2_665 3_565
O3 Ce1 O3 97.4(3) . 3_565
O3 Ce1 O1 64.5(7) 4_655 4_655
O3 Ce1 O1 66.0(7) 2_665 4_655
O3 Ce1 O1 154.0(7) . 4_655
O3 Ce1 O1 86.5(7) 3_565 4_655
O3 Ce1 O1 66.0(7) 4_655 .
O3 Ce1 O1 86.5(7) 2_665 .
O3 Ce1 O1 64.5(7) . .
O3 Ce1 O1 154.0(7) 3_565 .
O1 Ce1 O1 118.1(5) 4_655 .
O3 Ce1 O1 154.0(7) 4_655 2_665
O3 Ce1 O1 64.5(7) 2_665 2_665
O3 Ce1 O1 86.5(7) . 2_665
O3 Ce1 O1 66.0(7) 3_565 2_665
O1 Ce1 O1 118.1(5) 4_655 2_665
O1 Ce1 O1 93.3(9) . 2_665
O3 Ce1 O1 86.5(7) 4_655 3_565
O3 Ce1 O1 154.0(7) 2_665 3_565
O3 Ce1 O1 66.0(7) . 3_565
O3 Ce1 O1 64.5(7) 3_565 3_565
O1 Ce1 O1 93.3(9) 4_655 3_565
O1 Ce1 O1 118.1(5) . 3_565
O1 Ce1 O1 118.1(5) 2_665 3_565
O3 Ce1 Mn2 82.4(5) 4_655 4_655
O3 Ce1 Mn2 32.1(5) 2_665 4_655
O3 Ce1 Mn2 169.1(5) . 4_655
O3 Ce1 Mn2 89.9(5) 3_565 4_655
O1 Ce1 Mn2 34.1(5) 4_655 4_655
O1 Ce1 Mn2 105.9(6) . 4_655
O1 Ce1 Mn2 89.2(6) 2_665 4_655
O1 Ce1 Mn2 124.7(5) 3_565 4_655
O3 Ce1 Mn2 32.1(5) 4_655 .
O3 Ce1 Mn2 89.9(5) 2_665 .
O3 Ce1 Mn2 82.4(5) . .
O3 Ce1 Mn2 169.1(5) 3_565 .
O1 Ce1 Mn2 89.2(6) 4_655 .
O1 Ce1 Mn2 34.1(5) . .
O1 Ce1 Mn2 124.7(5) 2_665 .
O1 Ce1 Mn2 105.9(6) 3_565 .
Mn2 Ce1 Mn2 92.03(4) 4_655 .
O3 Ce1 Mn2 89.9(5) 4_655 3_565
O3 Ce1 Mn2 169.1(5) 2_665 3_565
O3 Ce1 Mn2 32.1(5) . 3_565
O3 Ce1 Mn2 82.3(5) 3_565 3_565
O1 Ce1 Mn2 124.7(5) 4_655 3_565
O1 Ce1 Mn2 89.2(6) . 3_565
O1 Ce1 Mn2 105.9(6) 2_665 3_565
O1 Ce1 Mn2 34.0(5) 3_565 3_565
Mn2 Ce1 Mn2 158.3(2) 4_655 3_565
Mn2 Ce1 Mn2 92.03(4) . 3_565
O3 Ce1 Mn2 169.1(5) 4_655 2_665
O3 Ce1 Mn2 82.4(5) 2_665 2_665
O3 Ce1 Mn2 89.9(5) . 2_665
O3 Ce1 Mn2 32.1(5) 3_565 2_665
O1 Ce1 Mn2 105.9(6) 4_655 2_665
O1 Ce1 Mn2 124.7(5) . 2_665
O1 Ce1 Mn2 34.0(5) 2_665 2_665
O1 Ce1 Mn2 89.2(6) 3_565 2_665
Mn2 Ce1 Mn2 92.03(4) 4_655 2_665
Mn2 Ce1 Mn2 158.3(2) . 2_665
Mn2 Ce1 Mn2 92.03(4) 3_565 2_665
O23 Ce2 O23 96.6(4) 7_455 .
O23 Ce2 O23 96.6(4) 7_455 2_565
O23 Ce2 O23 140.3(12) . 2_565
O23 Ce2 O23 140.3(12) 7_455 8
O23 Ce2 O23 96.6(4) . 8
O23 Ce2 O23 96.6(4) 2_565 8
O23 Ce2 O21 65.7(8) 7_455 7_455
O23 Ce2 O21 84.8(9) . 7_455
O23 Ce2 O21 67.1(8) 2_565 7_455
O23 Ce2 O21 152.8(8) 8 7_455
O23 Ce2 O21 67.1(8) 7_455 .
O23 Ce2 O21 65.7(8) . .
O23 Ce2 O21 152.8(8) 2_565 .
O23 Ce2 O21 84.8(9) 8 .
O21 Ce2 O21 119.8(6) 7_455 .
O23 Ce2 O21 152.8(8) 7_455 8
O23 Ce2 O21 67.1(8) . 8
O23 Ce2 O21 84.8(9) 2_565 8
O23 Ce2 O21 65.7(8) 8 8
O21 Ce2 O21 90.3(11) 7_455 8
O21 Ce2 O21 119.8(6) . 8
O23 Ce2 O21 84.8(9) 7_455 2_565
O23 Ce2 O21 152.8(8) . 2_565
O23 Ce2 O21 65.7(8) 2_565 2_565
O23 Ce2 O21 67.1(8) 8 2_565
O21 Ce2 O21 119.8(6) 7_455 2_565
O21 Ce2 O21 90.3(11) . 2_565
O21 Ce2 O21 119.8(6) 8 2_565
O23 Ce2 Mn4 32.2(6) 7_455 7_455
O23 Ce2 Mn4 87.9(7) . 7_455
O23 Ce2 Mn4 83.8(7) 2_565 7_455
O23 Ce2 Mn4 172.2(6) 8 7_455
O21 Ce2 Mn4 33.8(5) 7_455 7_455
O21 Ce2 Mn4 91.2(6) . 7_455
O21 Ce2 Mn4 122.0(5) 8 7_455
O21 Ce2 Mn4 106.2(6) 2_565 7_455
O23 Ce2 Mn4 83.8(7) 7_455 .
O23 Ce2 Mn4 32.2(6) . .
O23 Ce2 Mn4 172.2(6) 2_565 .
O23 Ce2 Mn4 87.9(7) 8 .
O21 Ce2 Mn4 106.2(6) 7_455 .
O21 Ce2 Mn4 33.8(5) . .
O21 Ce2 Mn4 91.2(6) 8 .
O21 Ce2 Mn4 122.0(5) 2_565 .
Mn4 Ce2 Mn4 92.61(4) 7_455 .
O23 Ce2 Mn4 87.9(7) 7_455 2_565
O23 Ce2 Mn4 172.2(6) . 2_565
O23 Ce2 Mn4 32.2(6) 2_565 2_565
O23 Ce2 Mn4 83.8(7) 8 2_565
O21 Ce2 Mn4 91.2(6) 7_455 2_565
O21 Ce2 Mn4 122.0(5) . 2_565
O21 Ce2 Mn4 106.2(6) 8 2_565
O21 Ce2 Mn4 33.8(5) 2_565 2_565
Mn4 Ce2 Mn4 92.61(4) 7_455 2_565
Mn4 Ce2 Mn4 155.4(2) . 2_565
O23 Ce2 Mn4 172.2(6) 7_455 8
O23 Ce2 Mn4 83.8(7) . 8
O23 Ce2 Mn4 87.9(7) 2_565 8
O23 Ce2 Mn4 32.2(6) 8 8
O21 Ce2 Mn4 122.0(5) 7_455 8
O21 Ce2 Mn4 106.2(6) . 8
O21 Ce2 Mn4 33.8(5) 8 8
O21 Ce2 Mn4 91.2(6) 2_565 8
Mn4 Ce2 Mn4 155.4(2) 7_455 8
Mn4 Ce2 Mn4 92.61(4) . 8
Mn4 Ce2 Mn4 92.61(4) 2_565 8
O3 Mn1 O1 84.7(9) . .
O3 Mn1 O8 175.2(11) . .
O1 Mn1 O8 92.2(10) . .
O3 Mn1 O7 94.0(9) . .
O1 Mn1 O7 171.3(9) . .
O8 Mn1 O7 89.6(10) . .
O3 Mn1 O6 91.6(10) . .
O1 Mn1 O6 100.9(10) . .
O8 Mn1 O6 85.3(11) . .
O7 Mn1 O6 87.8(10) . .
O3 Mn1 O2 97.3(10) . .
O1 Mn1 O2 84.0(9) . .
O8 Mn1 O2 86.0(10) . .
O7 Mn1 O2 87.6(9) . .
O6 Mn1 O2 170.2(10) . .
O3 Mn1 Mn2 99.8(6) . .
O1 Mn1 Mn2 37.4(6) . .
O8 Mn1 Mn2 79.8(8) . .
O7 Mn1 Mn2 135.0(7) . .
O6 Mn1 Mn2 133.8(8) . .
O2 Mn1 Mn2 48.4(7) . .
O3 Mn1 Ce1 41.8(6) . .
O1 Mn1 Ce1 43.3(6) . .
O8 Mn1 Ce1 135.4(8) . .
O7 Mn1 Ce1 133.9(7) . .
O6 Mn1 Ce1 102.8(8) . .
O2 Mn1 Ce1 86.6(7) . .
Mn2 Mn1 Ce1 62.94(15) . .
O3 Mn2 O1 85.7(9) 4_655 .
O3 Mn2 O9 172.6(10) 4_655 .
O1 Mn2 O9 90.6(10) . .
O3 Mn2 O4 91.0(11) 4_655 .
O1 Mn2 O4 176.6(12) . .
O9 Mn2 O4 92.5(12) . .
O3 Mn2 O5 99.5(10) 4_655 .
O1 Mn2 O5 92.8(9) . .
O9 Mn2 O5 87.2(11) . .
O4 Mn2 O5 88.8(10) . .
O3 Mn2 O2 87.2(9) 4_655 .
O1 Mn2 O2 82.3(9) . .
O9 Mn2 O2 85.9(10) . .
O4 Mn2 O2 96.4(10) . .
O5 Mn2 O2 171.5(9) . .
O3 Mn2 Mn1 94.4(6) 4_655 .
O1 Mn2 Mn1 36.3(7) . .
O9 Mn2 Mn1 78.9(8) . .
O4 Mn2 Mn1 143.2(8) . .
O5 Mn2 Mn1 125.8(6) . .
O2 Mn2 Mn1 47.7(5) . .
O3 Mn2 Ce1 42.0(6) 4_655 .
O1 Mn2 Ce1 44.0(7) . .
O9 Mn2 Ce1 134.6(8) . .
O4 Mn2 Ce1 132.9(9) . .
O5 Mn2 Ce1 94.8(8) . .
O2 Mn2 Ce1 86.6(6) . .
Mn1 Mn2 Ce1 63.36(15) . .
O23 Mn3 O25 96.2(10) 7_455 .
O23 Mn3 O28 174.4(11) 7_455 .
O25 Mn3 O28 87.8(10) . .
O23 Mn3 O21 83.8(10) 7_455 .
O25 Mn3 O21 170.2(11) . .
O28 Mn3 O21 92.9(10) . .
O23 Mn3 O24 92.5(9) 7_455 .
O25 Mn3 O24 89.7(11) . .
O28 Mn3 O24 83.5(9) . .
O21 Mn3 O24 100.1(9) . .
O23 Mn3 O22 99.7(11) 7_455 .
O25 Mn3 O22 86.6(11) . .
O28 Mn3 O22 84.4(9) . .
O21 Mn3 O22 83.7(9) . .
O24 Mn3 O22 167.5(9) . .
O23 Mn3 Mn4 99.6(8) 7_455 .
O25 Mn3 Mn4 133.5(9) . .
O28 Mn3 Mn4 80.3(8) . .
O21 Mn3 Mn4 37.4(7) . .
O24 Mn3 Mn4 132.5(7) . .
O22 Mn3 Mn4 47.7(7) . .
O23 Mn3 Mn4 30.4(7) 7_455 7_455
O25 Mn3 Mn4 73.4(7) . 7_455
O28 Mn3 Mn4 155.2(7) . 7_455
O21 Mn3 Mn4 102.9(7) . 7_455
O24 Mn3 Mn4 111.8(6) . 7_455
O22 Mn3 Mn4 78.6(7) . 7_455
Mn4 Mn3 Mn4 100.7(2) . 7_455
O23 Mn3 Ce2 40.9(7) 7_455 .
O25 Mn3 Ce2 134.1(7) . .
O28 Mn3 Ce2 136.4(8) . .
O21 Mn3 Ce2 43.6(7) . .
O24 Mn3 Ce2 104.6(7) . .
O22 Mn3 Ce2 86.4(6) . .
Mn4 Mn3 Ce2 62.42(15) . .
Mn4 Mn3 Ce2 60.68(14) 7_455 .
O23 Mn4 O21 85.3(10) . .
O23 Mn4 O29 167.7(13) . .
O21 Mn4 O29 90.5(11) . .
O23 Mn4 O26 95.1(10) . .
O21 Mn4 O26 178.4(11) . .
O29 Mn4 O26 89.5(10) . .
O23 Mn4 O27 100.6(11) . .
O21 Mn4 O27 88.4(10) . .
O29 Mn4 O27 90.7(11) . .
O26 Mn4 O27 90.0(10) . .
O23 Mn4 O22 84.0(11) . .
O21 Mn4 O22 86.0(10) . .
O29 Mn4 O22 84.2(11) . .
O26 Mn4 O22 95.5(9) . .
O27 Mn4 O22 172.4(9) . .
O23 Mn4 Mn3 91.7(8) . .
O21 Mn4 Mn3 39.1(8) . .
O29 Mn4 Mn3 77.8(8) . .
O26 Mn4 Mn3 142.3(8) . .
O27 Mn4 Mn3 125.0(8) . .
O22 Mn4 Mn3 48.4(6) . .
O23 Mn4 Mn3 31.3(8) . 8
O21 Mn4 Mn3 103.6(8) . 8
O29 Mn4 Mn3 160.2(8) . 8
O26 Mn4 Mn3 76.1(7) . 8
O27 Mn4 Mn3 76.1(7) . 8
O22 Mn4 Mn3 110.3(7) . 8
Mn3 Mn4 Mn3 121.8(2) . 8
O23 Mn4 Ce2 41.5(7) . .
O21 Mn4 Ce2 44.1(8) . .
O29 Mn4 Ce2 134.4(8) . .
O26 Mn4 Ce2 136.0(7) . .
O27 Mn4 Ce2 91.9(7) . .
O22 Mn4 Ce2 87.7(6) . .
Mn3 Mn4 Ce2 63.74(15) . .
Mn3 Mn4 Ce2 61.90(14) 8 .
Mn1 O1 Mn2 106.4(10) . .
Mn1 O1 Ce1 104.1(9) . .
Mn2 O1 Ce1 102.0(9) . .
C2 O2 Mn1 129(2) . .
C2 O2 Mn2 125(2) . .
Mn1 O2 Mn2 83.9(8) . .
Mn2 O3 Mn1 122.1(11) 3_565 .
Mn2 O3 Ce1 105.9(9) 3_565 .
Mn1 O3 Ce1 106.0(9) . .
C4 O4 Mn2 125(3) . .
C2 O5 Mn2 134(2) 4_655 .
C4 O7 Mn1 124(3) 3_565 .
C8 O8 Mn1 126(2) . .
C8 O9 Mn2 124(2) . .
O5 C2 O2 122(3) 3_565 .
O5 C2 C3 115(3) 3_565 .
O2 C2 C3 123(3) . .
O4 C4 O7 140(5) . 4_655
O4 C4 C5 115(5) . .
O7 C4 C5 105(4) 4_655 .
O8 C8 O9 131(3) . .
O8 C8 C9 118(3) . .
O9 C8 C9 111(4) . .
Mn4 O21 Mn3 103.5(11) . .
Mn4 O21 Ce2 102.1(11) . .
Mn3 O21 Ce2 101.4(9) . .
C22 O22 Mn4 124(2) . .
C22 O22 Mn3 123(2) . .
Mn4 O22 Mn3 83.9(9) . .
Mn4 O23 Mn3 118.3(14) . 8
Mn4 O23 Ce2 106.2(11) . .
Mn3 O23 Ce2 106.3(11) 8 .
C26 O25 Mn3 141(2) 7_455 .
C26 O26 Mn4 132(2) . .
C22 O27 Mn4 130(2) 8 .
C28 O28 Mn3 125(2) . .
C28 O29 Mn4 128(2) . .
O22 C22 O27 130(3) . 7_455
O22 C22 C23 116(3) . .
O27 C22 C23 113(3) 7_455 .
O26 C26 O25 114(4) . 8
O26 C26 C27 118(4) . .
O25 C26 C27 128(3) 8 .
O29 C28 O28 128(3) . .
O29 C28 C29 114(4) . .
O28 C28 C29 118(4) . .

loop_
_geom_bond_atom_site_label_1
_geom_bond_atom_site_label_2
_geom_bond_distance
_geom_bond_site_symmetry_2
Ce1 O3 2.329(18) 4_655
Ce1 O3 2.329(18) 2_665
Ce1 O3 2.329(18) .
Ce1 O3 2.329(18) 3_565
Ce1 O1 2.37(2) 4_655
Ce1 O1 2.37(2) .
Ce1 O1 2.37(2) 2_665
Ce1 O1 2.37(2) 3_565
Ce1 Mn2 3.345(6) 4_655
Ce1 Mn2 3.345(6) .
Ce1 Mn2 3.345(6) 3_565
Ce1 Mn2 3.345(6) 2_665
Ce2 O23 2.30(2) 7_455
Ce2 O23 2.30(2) .
Ce2 O23 2.30(2) 2_565
Ce2 O23 2.30(2) 8
Ce2 O21 2.37(3) 7_455
Ce2 O21 2.37(3) .
Ce2 O21 2.37(3) 8
Ce2 O21 2.37(3) 2_565
Ce2 Mn4 3.328(6) 7_455
Ce2 Mn4 3.328(6) .
Ce2 Mn4 3.328(6) 2_565
Ce2 Mn4 3.328(6) 8
Mn1 O3 1.86(2) .
Mn1 O1 1.87(2) .
Mn1 O8 1.93(3) .
Mn1 O7 1.98(3) .
Mn1 O6 2.18(2) .
Mn1 O2 2.25(2) .
Mn1 Mn2 3.027(8) .
Mn2 O3 1.85(2) 4_655
Mn2 O1 1.91(2) .
Mn2 O9 1.94(3) .
Mn2 O4 1.95(3) .
Mn2 O5 2.19(3) .
Mn2 O2 2.28(3) .
Mn3 O23 1.90(3) 7_455
Mn3 O25 1.92(3) .
Mn3 O28 1.92(3) .
Mn3 O21 1.97(3) .
Mn3 O24 2.22(2) .
Mn3 O22 2.28(2) .
Mn3 Mn4 3.031(8) .
Mn3 Mn4 3.216(8) 7_455
Mn4 O23 1.85(2) .
Mn4 O21 1.89(2) .
Mn4 O29 1.94(2) .
Mn4 O26 1.98(2) .
Mn4 O27 2.19(3) .
Mn4 O22 2.26(3) .
Mn4 Mn3 3.216(8) 8
O2 C2 1.27(4) .
O3 Mn2 1.85(2) 3_565
O4 C4 1.10(5) .
O5 C2 1.26(4) 4_655
O7 C4 1.22(6) 3_565
O8 C8 1.21(4) .
O9 C8 1.34(4) .
C2 O5 1.26(4) 3_565
C2 C3 1.53(5) .
C4 O7 1.22(5) 4_655
C4 C5 1.58(6) .
C8 C9 1.61(6) .
O22 C22 1.22(4) .
O23 Mn3 1.90(3) 8
O25 C26 1.33(4) 7_455
O26 C26 1.33(4) .
O27 C22 1.27(4) 8
O28 C28 1.30(5) .
O29 C28 1.25(5) .
C22 O27 1.27(4) 7_455
C22 C23 1.56(5) .
C26 O25 1.33(4) 8
C26 C27 1.45(5) .
C28 C29 1.60(5) .

loop_
_geom_torsion_atom_site_label_1
_geom_torsion_atom_site_label_2
_geom_torsion_atom_site_label_3
_geom_torsion_atom_site_label_4
_geom_torsion
_geom_torsion_site_symmetry_1
_geom_torsion_site_symmetry_4
O3 Ce1 Mn1 O3 -125.8(5) 4_655 .
O3 Ce1 Mn1 O3 141.7(11) 2_665 .
O3 Ce1 Mn1 O3 17.5(14) 3_565 .
O1 Ce1 Mn1 O3 -135.0(12) 4_655 .
O1 Ce1 Mn1 O3 170.3(14) . .
O1 Ce1 Mn1 O3 78.7(11) 2_665 .
O1 Ce1 Mn1 O3 -39.5(11) 3_565 .
Mn2 Ce1 Mn1 O3 170.7(10) 4_655 .
Mn2 Ce1 Mn1 O3 -149.1(10) . .
Mn2 Ce1 Mn1 O3 -28.2(10) 3_565 .
Mn2 Ce1 Mn1 O3 49.7(10) 2_665 .
O3 Ce1 Mn1 O1 63.9(11) 4_655 .
O3 Ce1 Mn1 O1 -28.6(11) 2_665 .
O3 Ce1 Mn1 O1 -170.3(14) . .
O3 Ce1 Mn1 O1 -152.8(11) 3_565 .
O1 Ce1 Mn1 O1 54.7(17) 4_655 .
O1 Ce1 Mn1 O1 -91.6(13) 2_665 .
O1 Ce1 Mn1 O1 150.2(8) 3_565 .
Mn2 Ce1 Mn1 O1 0.4(9) 4_655 .
Mn2 Ce1 Mn1 O1 40.6(9) . .
Mn2 Ce1 Mn1 O1 161.5(9) 3_565 .
Mn2 Ce1 Mn1 O1 -120.6(9) 2_665 .
O3 Ce1 Mn1 O8 59.9(13) 4_655 .
O3 Ce1 Mn1 O8 -32.5(13) 2_665 .
O3 Ce1 Mn1 O8 -174.3(16) . .
O3 Ce1 Mn1 O8 -156.8(13) 3_565 .
O1 Ce1 Mn1 O8 50.7(14) 4_655 .
O1 Ce1 Mn1 O8 -4.0(14) . .
O1 Ce1 Mn1 O8 -95.5(12) 2_665 .
O1 Ce1 Mn1 O8 146.3(12) 3_565 .
Mn2 Ce1 Mn1 O8 -3.6(12) 4_655 .
Mn2 Ce1 Mn1 O8 36.6(11) . .
Mn2 Ce1 Mn1 O8 157.5(12) 3_565 .
Mn2 Ce1 Mn1 O8 -124.5(11) 2_665 .
O3 Ce1 Mn1 O7 -104.3(11) 4_655 .
O3 Ce1 Mn1 O7 163.2(10) 2_665 .
O3 Ce1 Mn1 O7 21.5(13) . .
O3 Ce1 Mn1 O7 39.0(11) 3_565 .
O1 Ce1 Mn1 O7 -113.6(12) 4_655 .
O1 Ce1 Mn1 O7 -168.2(13) . .
O1 Ce1 Mn1 O7 100.2(10) 2_665 .
O1 Ce1 Mn1 O7 -18.0(10) 3_565 .
Mn2 Ce1 Mn1 O7 -167.8(9) 4_655 .
Mn2 Ce1 Mn1 O7 -127.6(9) . .
Mn2 Ce1 Mn1 O7 -6.8(9) 3_565 .
Mn2 Ce1 Mn1 O7 71.2(9) 2_665 .
O3 Ce1 Mn1 O6 156.3(9) 4_655 .
O3 Ce1 Mn1 O6 63.8(9) 2_665 .
O3 Ce1 Mn1 O6 -77.9(12) . .
O3 Ce1 Mn1 O6 -60.4(10) 3_565 .
O1 Ce1 Mn1 O6 147.0(11) 4_655 .
O1 Ce1 Mn1 O6 92.4(12) . .
O1 Ce1 Mn1 O6 0.8(10) 2_665 .
O1 Ce1 Mn1 O6 -117.4(10) 3_565 .
Mn2 Ce1 Mn1 O6 92.8(8) 4_655 .
Mn2 Ce1 Mn1 O6 133.0(8) . .
Mn2 Ce1 Mn1 O6 -106.1(8) 3_565 .
Mn2 Ce1 Mn1 O6 -28.2(8) 2_665 .
O3 Ce1 Mn1 O2 -20.9(9) 4_655 .
O3 Ce1 Mn1 O2 -113.4(9) 2_665 .
O3 Ce1 Mn1 O2 104.9(12) . .
O3 Ce1 Mn1 O2 122.4(9) 3_565 .
O1 Ce1 Mn1 O2 -30.1(11) 4_655 .
O1 Ce1 Mn1 O2 -84.8(11) . .
O1 Ce1 Mn1 O2 -176.4(9) 2_665 .
O1 Ce1 Mn1 O2 65.4(8) 3_565 .
Mn2 Ce1 Mn1 O2 -84.4(7) 4_655 .
Mn2 Ce1 Mn1 O2 -44.2(7) . .
Mn2 Ce1 Mn1 O2 76.7(7) 3_565 .
Mn2 Ce1 Mn1 O2 154.6(7) 2_665 .
O3 Ce1 Mn1 Mn2 23.3(5) 4_655 .
O3 Ce1 Mn1 Mn2 -69.2(6) 2_665 .
O3 Ce1 Mn1 Mn2 149.1(10) . .
O3 Ce1 Mn1 Mn2 166.6(7) 3_565 .
O1 Ce1 Mn1 Mn2 14.1(8) 4_655 .
O1 Ce1 Mn1 Mn2 -40.6(9) . .
O1 Ce1 Mn1 Mn2 -132.2(6) 2_665 .
O1 Ce1 Mn1 Mn2 109.6(5) 3_565 .
Mn2 Ce1 Mn1 Mn2 -40.2(3) 4_655 .
Mn2 Ce1 Mn1 Mn2 120.87(12) 3_565 .
Mn2 Ce1 Mn1 Mn2 -161.17(18) 2_665 .
O3 Mn1 Mn2 O3 -9.0(10) . 4_655
O1 Mn1 Mn2 O3 -76.6(12) . 4_655
O8 Mn1 Mn2 O3 175.9(10) . 4_655
O7 Mn1 Mn2 O3 96.9(12) . 4_655
O6 Mn1 Mn2 O3 -110.9(12) . 4_655
O2 Mn1 Mn2 O3 82.1(11) . 4_655
Ce1 Mn1 Mn2 O3 -29.3(6) . 4_655
O3 Mn1 Mn2 O1 67.7(12) . .
O8 Mn1 Mn2 O1 -107.5(13) . .
O7 Mn1 Mn2 O1 173.5(15) . .
O6 Mn1 Mn2 O1 -34.2(14) . .
O2 Mn1 Mn2 O1 158.8(14) . .
Ce1 Mn1 Mn2 O1 47.4(11) . .
O3 Mn1 Mn2 O9 174.3(10) . .
O1 Mn1 Mn2 O9 106.6(13) . .
O8 Mn1 Mn2 O9 -0.9(11) . .
O7 Mn1 Mn2 O9 -79.9(12) . .
O6 Mn1 Mn2 O9 72.4(13) . .
O2 Mn1 Mn2 O9 -94.6(12) . .
Ce1 Mn1 Mn2 O9 153.9(8) . .
O3 Mn1 Mn2 O4 -106.6(17) . .
O1 Mn1 Mn2 O4 -174(2) . .
O8 Mn1 Mn2 O4 78.2(17) . .
O7 Mn1 Mn2 O4 -0.8(19) . .
O6 Mn1 Mn2 O4 151.5(19) . .
O2 Mn1 Mn2 O4 -15.5(18) . .
Ce1 Mn1 Mn2 O4 -127.0(16) . .
O3 Mn1 Mn2 O5 96.0(12) . .
O1 Mn1 Mn2 O5 28.3(14) . .
O8 Mn1 Mn2 O5 -79.1(12) . .
O7 Mn1 Mn2 O5 -158.2(13) . .
O6 Mn1 Mn2 O5 -5.9(14) . .
O2 Mn1 Mn2 O5 -172.9(13) . .
Ce1 Mn1 Mn2 O5 75.7(10) . .
O3 Mn1 Mn2 O2 -91.1(11) . .
O1 Mn1 Mn2 O2 -158.8(14) . .
O8 Mn1 Mn2 O2 93.7(11) . .
O7 Mn1 Mn2 O2 14.7(13) . .
O6 Mn1 Mn2 O2 167.0(14) . .
Ce1 Mn1 Mn2 O2 -111.4(9) . .
O3 Mn1 Mn2 Ce1 20.3(6) . .
O1 Mn1 Mn2 Ce1 -47.4(11) . .
O8 Mn1 Mn2 Ce1 -154.8(8) . .
O7 Mn1 Mn2 Ce1 126.1(10) . .
O6 Mn1 Mn2 Ce1 -81.6(10) . .
O2 Mn1 Mn2 Ce1 111.4(9) . .
O3 Ce1 Mn2 O3 -104.1(10) 2_665 4_655
O3 Ce1 Mn2 O3 117.2(9) . 4_655
O3 Ce1 Mn2 O3 28(4) 3_565 4_655
O1 Ce1 Mn2 O3 -38.2(10) 4_655 4_655
O1 Ce1 Mn2 O3 172.0(14) . 4_655
O1 Ce1 Mn2 O3 -162.5(12) 2_665 4_655
O1 Ce1 Mn2 O3 55.0(11) 3_565 4_655
Mn2 Ce1 Mn2 O3 -72.1(10) 4_655 4_655
Mn2 Ce1 Mn2 O3 86.6(9) 3_565 4_655
Mn2 Ce1 Mn2 O3 -172.8(9) 2_665 4_655
O3 Ce1 Mn2 O1 -172.0(14) 4_655 .
O3 Ce1 Mn2 O1 83.8(11) 2_665 .
O3 Ce1 Mn2 O1 -54.8(11) . .
O3 Ce1 Mn2 O1 -144(3) 3_565 .
O1 Ce1 Mn2 O1 149.8(11) 4_655 .
O1 Ce1 Mn2 O1 25.5(16) 2_665 .
O1 Ce1 Mn2 O1 -117.1(12) 3_565 .
Mn2 Ce1 Mn2 O1 115.9(10) 4_655 .
Mn2 Ce1 Mn2 O1 -85.5(10) 3_565 .
Mn2 Ce1 Mn2 O1 15.2(10) 2_665 .
O3 Ce1 Mn2 O9 -170.5(15) 4_655 .
O3 Ce1 Mn2 O9 85.4(12) 2_665 .
O3 Ce1 Mn2 O9 -53.2(12) . .
O3 Ce1 Mn2 O9 -142(3) 3_565 .
O1 Ce1 Mn2 O9 151.4(12) 4_655 .
O1 Ce1 Mn2 O9 1.6(14) . .
O1 Ce1 Mn2 O9 27.1(13) 2_665 .
O1 Ce1 Mn2 O9 -115.5(12) 3_565 .
Mn2 Ce1 Mn2 O9 117.4(11) 4_655 .
Mn2 Ce1 Mn2 O9 -83.9(11) 3_565 .
Mn2 Ce1 Mn2 O9 16.8(11) 2_665 .
O3 Ce1 Mn2 O4 6.0(14) 4_655 .
O3 Ce1 Mn2 O4 -98.2(12) 2_665 .
O3 Ce1 Mn2 O4 123.2(12) . .
O3 Ce1 Mn2 O4 34(3) 3_565 .
O1 Ce1 Mn2 O4 -32.2(12) 4_655 .
O1 Ce1 Mn2 O4 178.0(15) . .
O1 Ce1 Mn2 O4 -156.5(13) 2_665 .
O1 Ce1 Mn2 O4 60.9(12) 3_565 .
Mn2 Ce1 Mn2 O4 -66.1(11) 4_655 .
Mn2 Ce1 Mn2 O4 92.5(11) 3_565 .
Mn2 Ce1 Mn2 O4 -166.8(11) 2_665 .
O3 Ce1 Mn2 O5 98.8(12) 4_655 .
O3 Ce1 Mn2 O5 -5.3(8) 2_665 .
O3 Ce1 Mn2 O5 -143.9(8) . .
O3 Ce1 Mn2 O5 127(3) 3_565 .
O1 Ce1 Mn2 O5 60.7(8) 4_655 .
O1 Ce1 Mn2 O5 -89.1(12) . .
O1 Ce1 Mn2 O5 -63.7(9) 2_665 .
O1 Ce1 Mn2 O5 153.8(8) 3_565 .
Mn2 Ce1 Mn2 O5 26.7(6) 4_655 .
Mn2 Ce1 Mn2 O5 -174.6(7) 3_565 .
Mn2 Ce1 Mn2 O5 -73.9(7) 2_665 .
O3 Ce1 Mn2 O2 -89.6(11) 4_655 .
O3 Ce1 Mn2 O2 166.3(8) 2_665 .
O3 Ce1 Mn2 O2 27.6(8) . .
O3 Ce1 Mn2 O2 -62(3) 3_565 .
O1 Ce1 Mn2 O2 -127.8(7) 4_655 .
O1 Ce1 Mn2 O2 82.4(11) . .
O1 Ce1 Mn2 O2 107.9(9) 2_665 .
O1 Ce1 Mn2 O2 -34.6(8) 3_565 .
Mn2 Ce1 Mn2 O2 -161.7(6) 4_655 .
Mn2 Ce1 Mn2 O2 -3.0(6) 3_565 .
Mn2 Ce1 Mn2 O2 97.6(6) 2_665 .
O3 Ce1 Mn2 Mn1 -133.2(10) 4_655 .
O3 Ce1 Mn2 Mn1 122.6(5) 2_665 .
O3 Ce1 Mn2 Mn1 -16.0(5) . .
O3 Ce1 Mn2 Mn1 -105(3) 3_565 .
O1 Ce1 Mn2 Mn1 -171.4(5) 4_655 .
O1 Ce1 Mn2 Mn1 38.8(10) . .
O1 Ce1 Mn2 Mn1 64.3(7) 2_665 .
O1 Ce1 Mn2 Mn1 -78.3(5) 3_565 .
Mn2 Ce1 Mn2 Mn1 154.66(19) 4_655 .
Mn2 Ce1 Mn2 Mn1 -46.67(13) 3_565 .
Mn2 Ce1 Mn2 Mn1 54.00(13) 2_665 .
O23 Ce2 Mn3 O23 126.8(6) . 7_455
O23 Ce2 Mn3 O23 -17.8(17) 2_565 7_455
O23 Ce2 Mn3 O23 -142.8(13) 8 7_455
O21 Ce2 Mn3 O23 42.0(13) 7_455 7_455
O21 Ce2 Mn3 O23 -166.0(16) . 7_455
O21 Ce2 Mn3 O23 131.8(15) 8 7_455
O21 Ce2 Mn3 O23 -77.8(13) 2_565 7_455
Mn4 Ce2 Mn3 O23 30.4(12) 7_455 7_455
Mn4 Ce2 Mn3 O23 152.7(12) . 7_455
Mn4 Ce2 Mn3 O23 -49.1(12) 2_565 7_455
Mn4 Ce2 Mn3 O23 -171.8(12) 8 7_455
O23 Ce2 Mn3 O25 -27.6(17) 7_455 .
O23 Ce2 Mn3 O25 99.3(14) . .
O23 Ce2 Mn3 O25 -45.4(15) 2_565 .
O23 Ce2 Mn3 O25 -170.3(14) 8 .
O21 Ce2 Mn3 O25 14.4(14) 7_455 .
O21 Ce2 Mn3 O25 166.4(16) . .
O21 Ce2 Mn3 O25 104.2(16) 8 .
O21 Ce2 Mn3 O25 -105.4(14) 2_565 .
Mn4 Ce2 Mn3 O25 2.9(13) 7_455 .
Mn4 Ce2 Mn3 O25 125.1(13) . .
Mn4 Ce2 Mn3 O25 -76.7(13) 2_565 .
Mn4 Ce2 Mn3 O25 160.6(13) 8 .
O23 Ce2 Mn3 O28 172.6(17) 7_455 .
O23 Ce2 Mn3 O28 -60.5(13) . .
O23 Ce2 Mn3 O28 154.8(13) 2_565 .
O23 Ce2 Mn3 O28 29.9(13) 8 .
O21 Ce2 Mn3 O28 -145.3(12) 7_455 .
O21 Ce2 Mn3 O28 6.6(14) . .
O21 Ce2 Mn3 O28 -55.6(14) 8 .
O21 Ce2 Mn3 O28 94.9(12) 2_565 .
Mn4 Ce2 Mn3 O28 -156.9(11) 7_455 .
Mn4 Ce2 Mn3 O28 -34.7(11) . .
Mn4 Ce2 Mn3 O28 123.5(11) 2_565 .
Mn4 Ce2 Mn3 O28 0.8(11) 8 .
O23 Ce2 Mn3 O21 166.0(16) 7_455 .
O23 Ce2 Mn3 O21 -67.1(12) . .
O23 Ce2 Mn3 O21 148.2(12) 2_565 .
O23 Ce2 Mn3 O21 23.3(12) 8 .
O21 Ce2 Mn3 O21 -152.0(8) 7_455 .
O21 Ce2 Mn3 O21 -62.2(18) 8 .
O21 Ce2 Mn3 O21 88.2(13) 2_565 .
Mn4 Ce2 Mn3 O21 -163.5(10) 7_455 .
Mn4 Ce2 Mn3 O21 -41.3(9) . .
Mn4 Ce2 Mn3 O21 116.9(9) 2_565 .
Mn4 Ce2 Mn3 O21 -5.8(10) 8 .
O23 Ce2 Mn3 O24 76.6(13) 7_455 .
O23 Ce2 Mn3 O24 -156.5(9) . .
O23 Ce2 Mn3 O24 58.8(10) 2_565 .
O23 Ce2 Mn3 O24 -66.1(9) 8 .
O21 Ce2 Mn3 O24 118.7(9) 7_455 .
O21 Ce2 Mn3 O24 -89.4(12) . .
O21 Ce2 Mn3 O24 -151.6(11) 8 .
O21 Ce2 Mn3 O24 -1.1(8) 2_565 .
Mn4 Ce2 Mn3 O24 107.1(7) 7_455 .
Mn4 Ce2 Mn3 O24 -130.7(7) . .
Mn4 Ce2 Mn3 O24 27.5(7) 2_565 .
Mn4 Ce2 Mn3 O24 -95.2(7) 8 .
O23 Ce2 Mn3 O22 -109.3(14) 7_455 .
O23 Ce2 Mn3 O22 17.5(10) . .
O23 Ce2 Mn3 O22 -127.2(11) 2_565 .
O23 Ce2 Mn3 O22 107.9(10) 8 .
O21 Ce2 Mn3 O22 -67.3(9) 7_455 .
O21 Ce2 Mn3 O22 84.6(12) . .
O21 Ce2 Mn3 O22 22.4(12) 8 .
O21 Ce2 Mn3 O22 172.9(9) 2_565 .
Mn4 Ce2 Mn3 O22 -78.9(7) 7_455 .
Mn4 Ce2 Mn3 O22 43.3(7) . .
Mn4 Ce2 Mn3 O22 -158.4(7) 2_565 .
Mn4 Ce2 Mn3 O22 78.8(7) 8 .
O23 Ce2 Mn3 Mn4 -152.7(12) 7_455 .
O23 Ce2 Mn3 Mn4 -25.9(7) . .
O23 Ce2 Mn3 Mn4 -170.5(8) 2_565 .
O23 Ce2 Mn3 Mn4 64.5(7) 8 .
O21 Ce2 Mn3 Mn4 -110.7(6) 7_455 .
O21 Ce2 Mn3 Mn4 41.3(9) . .
O21 Ce2 Mn3 Mn4 -20.9(9) 8 .
O21 Ce2 Mn3 Mn4 129.5(6) 2_565 .
Mn4 Ce2 Mn3 Mn4 -122.26(13) 7_455 .
Mn4 Ce2 Mn3 Mn4 158.21(18) 2_565 .
Mn4 Ce2 Mn3 Mn4 35.5(3) 8 .
O23 Ce2 Mn3 Mn4 -30.4(12) 7_455 7_455
O23 Ce2 Mn3 Mn4 96.4(7) . 7_455
O23 Ce2 Mn3 Mn4 -48.2(8) 2_565 7_455
O23 Ce2 Mn3 Mn4 -173.2(7) 8 7_455
O21 Ce2 Mn3 Mn4 11.6(6) 7_455 7_455
O21 Ce2 Mn3 Mn4 163.5(10) . 7_455
O21 Ce2 Mn3 Mn4 101.3(9) 8 7_455
O21 Ce2 Mn3 Mn4 -108.2(6) 2_565 7_455
Mn4 Ce2 Mn3 Mn4 122.26(13) . 7_455
Mn4 Ce2 Mn3 Mn4 -79.53(17) 2_565 7_455
Mn4 Ce2 Mn3 Mn4 157.8(2) 8 7_455
O23 Mn3 Mn4 O23 14.1(13) 7_455 .
O25 Mn3 Mn4 O23 -94.1(13) . .
O28 Mn3 Mn4 O23 -171.7(11) . .
O21 Mn3 Mn4 O23 80.4(14) . .
O24 Mn3 Mn4 O23 116.5(12) . .
O22 Mn3 Mn4 O23 -80.5(11) . .
Mn4 Mn3 Mn4 O23 -16.8(8) 7_455 .
Ce2 Mn3 Mn4 O23 31.8(8) . .
O23 Mn3 Mn4 O21 -66.4(14) 7_455 .
O25 Mn3 Mn4 O21 -174.5(16) . .
O28 Mn3 Mn4 O21 107.9(14) . .
O24 Mn3 Mn4 O21 36.1(14) . .
O22 Mn3 Mn4 O21 -160.9(14) . .
Mn4 Mn3 Mn4 O21 -97.2(12) 7_455 .
Ce2 Mn3 Mn4 O21 -48.6(12) . .
O23 Mn3 Mn4 O29 -172.5(12) 7_455 .
O25 Mn3 Mn4 O29 79.4(14) . .
O28 Mn3 Mn4 O29 1.8(11) . .
O21 Mn3 Mn4 O29 -106.1(15) . .
O24 Mn3 Mn4 O29 -70.1(13) . .
O22 Mn3 Mn4 O29 93.0(12) . .
Mn4 Mn3 Mn4 O29 156.6(9) 7_455 .
Ce2 Mn3 Mn4 O29 -154.7(9) . .
O23 Mn3 Mn4 O26 114.6(14) 7_455 .
O25 Mn3 Mn4 O26 6.5(16) . .
O28 Mn3 Mn4 O26 -71.1(13) . .
O21 Mn3 Mn4 O26 -179.0(17) . .
O24 Mn3 Mn4 O26 -143.0(13) . .
O22 Mn3 Mn4 O26 20.1(14) . .
Mn4 Mn3 Mn4 O26 83.7(12) 7_455 .
Ce2 Mn3 Mn4 O26 132.4(11) . .
O23 Mn3 Mn4 O27 -90.2(12) 7_455 .
O25 Mn3 Mn4 O27 161.7(13) . .
O28 Mn3 Mn4 O27 84.1(11) . .
O21 Mn3 Mn4 O27 -23.9(14) . .
O24 Mn3 Mn4 O27 12.2(12) . .
O22 Mn3 Mn4 O27 175.3(12) . .
Mn4 Mn3 Mn4 O27 -121.1(8) 7_455 .
Ce2 Mn3 Mn4 O27 -72.5(8) . .
O23 Mn3 Mn4 O22 94.5(12) 7_455 .
O25 Mn3 Mn4 O22 -13.6(13) . .
O28 Mn3 Mn4 O22 -91.2(11) . .
O21 Mn3 Mn4 O22 160.9(14) . .
O24 Mn3 Mn4 O22 -163.1(12) . .
Mn4 Mn3 Mn4 O22 63.6(9) 7_455 .
Ce2 Mn3 Mn4 O22 112.3(9) . .
O23 Mn3 Mn4 Mn3 4.8(8) 7_455 8
O25 Mn3 Mn4 Mn3 -103.3(10) . 8
O28 Mn3 Mn4 Mn3 179.1(7) . 8
O21 Mn3 Mn4 Mn3 71.1(12) . 8
O24 Mn3 Mn4 Mn3 107.2(9) . 8
O22 Mn3 Mn4 Mn3 -89.7(9) . 8
Mn4 Mn3 Mn4 Mn3 -26.1(3) 7_455 8
Ce2 Mn3 Mn4 Mn3 22.54(18) . 8
O23 Mn3 Mn4 Ce2 -17.7(8) 7_455 .
O25 Mn3 Mn4 Ce2 -125.9(10) . .
O28 Mn3 Mn4 Ce2 156.5(7) . .
O21 Mn3 Mn4 Ce2 48.6(12) . .
O24 Mn3 Mn4 Ce2 84.7(9) . .
O22 Mn3 Mn4 Ce2 -112.3(9) . .
Mn4 Mn3 Mn4 Ce2 -48.62(14) 7_455 .
O23 Ce2 Mn4 O23 -112.9(12) 7_455 .
O23 Ce2 Mn4 O23 -20(6) 2_565 .
O23 Ce2 Mn4 O23 105.9(13) 8 .
O21 Ce2 Mn4 O23 -50.5(14) 7_455 .
O21 Ce2 Mn4 O23 -170.2(16) . .
O21 Ce2 Mn4 O23 40.3(13) 8 .
O21 Ce2 Mn4 O23 167.1(14) 2_565 .
Mn4 Ce2 Mn4 O23 -81.9(13) 7_455 .
Mn4 Ce2 Mn4 O23 176.1(13) 2_565 .
Mn4 Ce2 Mn4 O23 74.0(13) 8 .
O23 Ce2 Mn4 O21 57.3(12) 7_455 .
O23 Ce2 Mn4 O21 170.2(16) . .
O23 Ce2 Mn4 O21 151(5) 2_565 .
O23 Ce2 Mn4 O21 -83.8(12) 8 .
O21 Ce2 Mn4 O21 119.8(14) 7_455 .
O21 Ce2 Mn4 O21 -149.5(12) 8 .
O21 Ce2 Mn4 O21 -22.6(17) 2_565 .
Mn4 Ce2 Mn4 O21 88.3(10) 7_455 .
Mn4 Ce2 Mn4 O21 -13.7(10) 2_565 .
Mn4 Ce2 Mn4 O21 -115.7(10) 8 .
O23 Ce2 Mn4 O29 50.2(14) 7_455 .
O23 Ce2 Mn4 O29 163.1(19) . .
O23 Ce2 Mn4 O29 144(5) 2_565 .
O23 Ce2 Mn4 O29 -91.0(14) 8 .
O21 Ce2 Mn4 O29 112.7(14) 7_455 .
O21 Ce2 Mn4 O29 -7.1(16) . .
O21 Ce2 Mn4 O29 -156.6(14) 8 .
O21 Ce2 Mn4 O29 -29.7(15) 2_565 .
Mn4 Ce2 Mn4 O29 81.2(13) 7_455 .
Mn4 Ce2 Mn4 O29 -20.8(13) 2_565 .
Mn4 Ce2 Mn4 O29 -122.9(13) 8 .
O23 Ce2 Mn4 O26 -125.0(12) 7_455 .
O23 Ce2 Mn4 O26 -12.0(16) . .
O23 Ce2 Mn4 O26 -32(5) 2_565 .
O23 Ce2 Mn4 O26 93.9(12) 8 .
O21 Ce2 Mn4 O26 -62.5(12) 7_455 .
O21 Ce2 Mn4 O26 177.7(15) . .
O21 Ce2 Mn4 O26 28.2(12) 8 .
O21 Ce2 Mn4 O26 155.1(12) 2_565 .
Mn4 Ce2 Mn4 O26 -93.9(11) 7_455 .
Mn4 Ce2 Mn4 O26 164.0(11) 2_565 .
Mn4 Ce2 Mn4 O26 62.0(11) 8 .
O23 Ce2 Mn4 O27 143.0(9) 7_455 .
O23 Ce2 Mn4 O27 -104.0(15) . .
O23 Ce2 Mn4 O27 -124(5) 2_565 .
O23 Ce2 Mn4 O27 1.9(10) 8 .
O21 Ce2 Mn4 O27 -154.5(9) 7_455 .
O21 Ce2 Mn4 O27 85.7(13) . .
O21 Ce2 Mn4 O27 -63.8(9) 8 .
O21 Ce2 Mn4 O27 63.1(10) 2_565 .
Mn4 Ce2 Mn4 O27 174.1(8) 7_455 .
Mn4 Ce2 Mn4 O27 72.1(7) 2_565 .
Mn4 Ce2 Mn4 O27 -30.0(7) 8 .
O23 Ce2 Mn4 O22 -29.4(9) 7_455 .
O23 Ce2 Mn4 O22 83.6(14) . .
O23 Ce2 Mn4 O22 64(5) 2_565 .
O23 Ce2 Mn4 O22 -170.5(8) 8 .
O21 Ce2 Mn4 O22 33.1(8) 7_455 .
O21 Ce2 Mn4 O22 -86.7(12) . .
O21 Ce2 Mn4 O22 123.8(8) 8 .
O21 Ce2 Mn4 O22 -109.3(9) 2_565 .
Mn4 Ce2 Mn4 O22 1.7(6) 7_455 .
Mn4 Ce2 Mn4 O22 -100.3(6) 2_565 .
Mn4 Ce2 Mn4 O22 157.6(6) 8 .
O23 Ce2 Mn4 Mn3 14.5(6) 7_455 .
O23 Ce2 Mn4 Mn3 127.4(13) . .
O23 Ce2 Mn4 Mn3 108(5) 2_565 .
O23 Ce2 Mn4 Mn3 -126.7(6) 8 .
O21 Ce2 Mn4 Mn3 76.9(6) 7_455 .
O21 Ce2 Mn4 Mn3 -42.8(10) . .
O21 Ce2 Mn4 Mn3 167.7(5) 8 .
O21 Ce2 Mn4 Mn3 -65.5(7) 2_565 .
Mn4 Ce2 Mn4 Mn3 45.51(13) 7_455 .
Mn4 Ce2 Mn4 Mn3 -56.53(13) 2_565 .
Mn4 Ce2 Mn4 Mn3 -158.57(19) 8 .
O23 Ce2 Mn4 Mn3 -143.9(6) 7_455 8
O23 Ce2 Mn4 Mn3 -30.9(13) . 8
O23 Ce2 Mn4 Mn3 -50(5) 2_565 8
O23 Ce2 Mn4 Mn3 75.0(6) 8 8
O21 Ce2 Mn4 Mn3 -81.4(6) 7_455 8
O21 Ce2 Mn4 Mn3 158.8(11) . 8
O21 Ce2 Mn4 Mn3 9.3(5) 8 8
O21 Ce2 Mn4 Mn3 136.2(7) 2_565 8
Mn4 Ce2 Mn4 Mn3 -112.81(19) 7_455 8
Mn4 Ce2 Mn4 Mn3 145.15(14) 2_565 8
Mn4 Ce2 Mn4 Mn3 43.11(14) 8 8
O3 Mn1 O1 Mn2 -113.7(11) . .
O8 Mn1 O1 Mn2 70.0(12) . .
O7 Mn1 O1 Mn2 -32(7) . .
O6 Mn1 O1 Mn2 155.6(10) . .
O2 Mn1 O1 Mn2 -15.8(11) . .
Ce1 Mn1 O1 Mn2 -107.3(12) . .
O3 Mn1 O1 Ce1 -6.5(9) . .
O8 Mn1 O1 Ce1 177.2(10) . .
O7 Mn1 O1 Ce1 75(7) . .
O6 Mn1 O1 Ce1 -97.1(10) . .
O2 Mn1 O1 Ce1 91.5(9) . .
Mn2 Mn1 O1 Ce1 107.3(12) . .
O3 Mn2 O1 Mn1 103.4(11) 4_655 .
O9 Mn2 O1 Mn1 -70.1(12) . .
O4 Mn2 O1 Mn1 83(18) . .
O5 Mn2 O1 Mn1 -157.3(11) . .
O2 Mn2 O1 Mn1 15.7(11) . .
Ce1 Mn2 O1 Mn1 108.7(12) . .
O3 Mn2 O1 Ce1 -5.3(9) 4_655 .
O9 Mn2 O1 Ce1 -178.9(10) . .
O4 Mn2 O1 Ce1 -25(18) . .
O5 Mn2 O1 Ce1 93.9(10) . .
O2 Mn2 O1 Ce1 -93.1(10) . .
Mn1 Mn2 O1 Ce1 -108.7(12) . .
O3 Ce1 O1 Mn1 -105.9(10) 4_655 .
O3 Ce1 O1 Mn1 154.4(10) 2_665 .
O3 Ce1 O1 Mn1 5.7(8) . .
O3 Ce1 O1 Mn1 55(2) 3_565 .
O1 Ce1 O1 Mn1 -145.3(11) 4_655 .
O1 Ce1 O1 Mn1 90.2(9) 2_665 .
O1 Ce1 O1 Mn1 -34.3(8) 3_565 .
Mn2 Ce1 O1 Mn1 -179.7(6) 4_655 .
Mn2 Ce1 O1 Mn1 -110.5(13) . .
Mn2 Ce1 O1 Mn1 -15.6(8) 3_565 .
Mn2 Ce1 O1 Mn1 76.3(9) 2_665 .
O3 Ce1 O1 Mn2 4.6(8) 4_655 .
O3 Ce1 O1 Mn2 -95.1(10) 2_665 .
O3 Ce1 O1 Mn2 116.2(11) . .
O3 Ce1 O1 Mn2 165.4(12) 3_565 .
O1 Ce1 O1 Mn2 -34.8(13) 4_655 .
O1 Ce1 O1 Mn2 -159.3(13) 2_665 .
O1 Ce1 O1 Mn2 76.2(14) 3_565 .
Mn2 Ce1 O1 Mn2 -69.2(9) 4_655 .
Mn2 Ce1 O1 Mn2 94.9(8) 3_565 .
Mn2 Ce1 O1 Mn2 -173.2(4) 2_665 .
O3 Mn1 O2 C2 -34(3) . .
O1 Mn1 O2 C2 -118(3) . .
O8 Mn1 O2 C2 149(3) . .
O7 Mn1 O2 C2 59(3) . .
O6 Mn1 O2 C2 121(6) . .
Mn2 Mn1 O2 C2 -131(3) . .
Ce1 Mn1 O2 C2 -75(3) . .
O3 Mn1 O2 Mn2 96.6(9) . .
O1 Mn1 O2 Mn2 12.8(8) . .
O8 Mn1 O2 Mn2 -79.9(9) . .
O7 Mn1 O2 Mn2 -169.6(9) . .
O6 Mn1 O2 Mn2 -107(6) . .
Ce1 Mn1 O2 Mn2 56.1(6) . .
O3 Mn2 O2 C2 36(3) 4_655 .
O1 Mn2 O2 C2 122(3) . .
O9 Mn2 O2 C2 -147(3) . .
O4 Mn2 O2 C2 -55(3) . .
O5 Mn2 O2 C2 177(5) . .
Mn1 Mn2 O2 C2 134(3) . .
Ce1 Mn2 O2 C2 78(3) . .
O3 Mn2 O2 Mn1 -98.6(9) 4_655 .
O1 Mn2 O2 Mn1 -12.5(8) . .
O9 Mn2 O2 Mn1 78.7(10) . .
O4 Mn2 O2 Mn1 170.7(11) . .
O5 Mn2 O2 Mn1 43(7) . .
Ce1 Mn2 O2 Mn1 -56.5(6) . .
O1 Mn1 O3 Mn2 127.7(13) . 3_565
O8 Mn1 O3 Mn2 178(100) . 3_565
O7 Mn1 O3 Mn2 -43.6(13) . 3_565
O6 Mn1 O3 Mn2 -131.5(14) . 3_565
O2 Mn1 O3 Mn2 44.5(13) . 3_565
Mn2 Mn1 O3 Mn2 93.4(11) . 3_565
Ce1 Mn1 O3 Mn2 121.1(16) . 3_565
O1 Mn1 O3 Ce1 6.7(9) . .
O8 Mn1 O3 Ce1 57(13) . .
O7 Mn1 O3 Ce1 -164.7(9) . .
O6 Mn1 O3 Ce1 107.4(11) . .
O2 Mn1 O3 Ce1 -76.6(10) . .
Mn2 Mn1 O3 Ce1 -27.6(8) . .
O3 Ce1 O3 Mn2 -77.9(11) 4_655 3_565
O3 Ce1 O3 Mn2 172.4(10) 2_665 3_565
O3 Ce1 O3 Mn2 62.7(10) 3_565 3_565
O1 Ce1 O3 Mn2 -34(2) 4_655 3_565
O1 Ce1 O3 Mn2 -136.8(11) . 3_565
O1 Ce1 O3 Mn2 127.9(10) 2_665 3_565
O1 Ce1 O3 Mn2 4.9(8) 3_565 3_565
Mn2 Ce1 O3 Mn2 -165.7(19) 4_655 3_565
Mn2 Ce1 O3 Mn2 -106.4(8) . 3_565
Mn2 Ce1 O3 Mn2 94.0(8) 2_665 3_565
O3 Ce1 O3 Mn1 53.1(4) 4_655 .
O3 Ce1 O3 Mn1 -56.6(7) 2_665 .
O3 Ce1 O3 Mn1 -166.3(11) 3_565 .
O1 Ce1 O3 Mn1 96.6(17) 4_655 .
O1 Ce1 O3 Mn1 -5.8(8) . .
O1 Ce1 O3 Mn1 -101.1(10) 2_665 .
O1 Ce1 O3 Mn1 135.9(12) 3_565 .
Mn2 Ce1 O3 Mn1 -35(3) 4_655 .
Mn2 Ce1 O3 Mn1 24.7(8) . .
Mn2 Ce1 O3 Mn1 131.0(15) 3_565 .
Mn2 Ce1 O3 Mn1 -135.0(8) 2_665 .
O3 Mn2 O4 C4 40(4) 4_655 .
O1 Mn2 O4 C4 60(19) . .
O9 Mn2 O4 C4 -147(4) . .
O5 Mn2 O4 C4 -60(4) . .
O2 Mn2 O4 C4 127(4) . .
Mn1 Mn2 O4 C4 138(4) . .
Ce1 Mn2 O4 C4 36(5) . .
O3 Mn2 O5 C2 0(3) 4_655 4_655
O1 Mn2 O5 C2 -86(3) . 4_655
O9 Mn2 O5 C2 -177(3) . 4_655
O4 Mn2 O5 C2 91(3) . 4_655
O2 Mn2 O5 C2 -141(6) . 4_655
Mn1 Mn2 O5 C2 -103(3) . 4_655
Ce1 Mn2 O5 C2 -42(3) . 4_655
O3 Mn1 O7 C4 8(3) . 3_565
O1 Mn1 O7 C4 -74(8) . 3_565
O8 Mn1 O7 C4 -176(4) . 3_565
O6 Mn1 O7 C4 99(4) . 3_565
O2 Mn1 O7 C4 -90(3) . 3_565
Mn2 Mn1 O7 C4 -100(3) . 3_565
Ce1 Mn1 O7 C4 -7(4) . 3_565
O3 Mn1 O8 C8 -83(14) . .
O1 Mn1 O8 C8 -32(3) . .
O7 Mn1 O8 C8 139(3) . .
O6 Mn1 O8 C8 -133(3) . .
O2 Mn1 O8 C8 51(3) . .
Mn2 Mn1 O8 C8 3(3) . .
Ce1 Mn1 O8 C8 -30(3) . .
O3 Mn2 O9 C8 -27(9) 4_655 .
O1 Mn2 O9 C8 34(3) . .
O4 Mn2 O9 C8 -145(3) . .
O5 Mn2 O9 C8 127(3) . .
O2 Mn2 O9 C8 -48(3) . .
Mn1 Mn2 O9 C8 -1(2) . .
Ce1 Mn2 O9 C8 33(3) . .
Mn1 O2 C2 O5 8(5) . 3_565
Mn2 O2 C2 O5 -105(3) . 3_565
Mn1 O2 C2 C3 -173(2) . .
Mn2 O2 C2 C3 73(4) . .
Mn2 O4 C4 O7 -14(10) . 4_655
Mn2 O4 C4 C5 173(2) . .
Mn1 O8 C8 O9 -5(5) . .
Mn1 O8 C8 C9 172(2) . .
Mn2 O9 C8 O8 3(5) . .
Mn2 O9 C8 C9 -174(2) . .
O23 Mn4 O21 Mn3 -98.5(12) . .
O29 Mn4 O21 Mn3 69.9(13) . .
O26 Mn4 O21 Mn3 158(39) . .
O27 Mn4 O21 Mn3 160.6(11) . .
O22 Mn4 O21 Mn3 -14.2(11) . .
Mn3 Mn4 O21 Mn3 -124.1(9) 8 .
Ce2 Mn4 O21 Mn3 -105.0(13) . .
O23 Mn4 O21 Ce2 6.5(11) . .
O29 Mn4 O21 Ce2 174.9(11) . .
O26 Mn4 O21 Ce2 -97(40) . .
O27 Mn4 O21 Ce2 -94.4(10) . .
O22 Mn4 O21 Ce2 90.8(10) . .
Mn3 Mn4 O21 Ce2 105.0(13) . .
Mn3 Mn4 O21 Ce2 -19.1(9) 8 .
O23 Mn3 O21 Mn4 114.7(13) 7_455 .
O25 Mn3 O21 Mn4 24(7) . .
O28 Mn3 O21 Mn4 -69.9(12) . .
O24 Mn3 O21 Mn4 -153.8(10) . .
O22 Mn3 O21 Mn4 14.1(11) . .
Mn4 Mn3 O21 Mn4 90.9(10) 7_455 .
Ce2 Mn3 O21 Mn4 105.5(13) . .
O23 Mn3 O21 Ce2 9.2(10) 7_455 .
O25 Mn3 O21 Ce2 -81(6) . .
O28 Mn3 O21 Ce2 -175.4(10) . .
O24 Mn3 O21 Ce2 100.6(9) . .
O22 Mn3 O21 Ce2 -91.4(9) . .
Mn4 Mn3 O21 Ce2 -105.5(13) . .
Mn4 Mn3 O21 Ce2 -14.7(8) 7_455 .
O23 Ce2 O21 Mn4 -114.8(12) 7_455 .
O23 Ce2 O21 Mn4 -5.7(10) . .
O23 Ce2 O21 Mn4 -171.6(15) 2_565 .
O23 Ce2 O21 Mn4 94.0(11) 8 .
O21 Ce2 O21 Mn4 -73.8(15) 7_455 .
O21 Ce2 O21 Mn4 35.8(14) 8 .
O21 Ce2 O21 Mn4 161.0(14) 2_565 .
Mn4 Ce2 O21 Mn4 -92.8(9) 7_455 .
Mn4 Ce2 O21 Mn4 173.3(5) 2_565 .
Mn4 Ce2 O21 Mn4 69.6(9) 8 .
O23 Ce2 O21 Mn3 -8.2(9) 7_455 .
O23 Ce2 O21 Mn3 100.9(12) . .
O23 Ce2 O21 Mn3 -65(2) 2_565 .
O23 Ce2 O21 Mn3 -159.4(11) 8 .
O21 Ce2 O21 Mn3 32.8(8) 7_455 .
O21 Ce2 O21 Mn3 142.4(12) 8 .
O21 Ce2 O21 Mn3 -92.4(10) 2_565 .
Mn4 Ce2 O21 Mn3 13.8(8) 7_455 .
Mn4 Ce2 O21 Mn3 106.6(13) . .
Mn4 Ce2 O21 Mn3 -80.0(9) 2_565 .
Mn4 Ce2 O21 Mn3 176.2(6) 8 .
O23 Mn4 O22 C22 -29(3) . .
O21 Mn4 O22 C22 -114(3) . .
O29 Mn4 O22 C22 155(3) . .
O26 Mn4 O22 C22 66(3) . .
O27 Mn4 O22 C22 -157(6) . .
Mn3 Mn4 O22 C22 -126(3) . .
Mn3 Mn4 O22 C22 -11(3) 8 .
Ce2 Mn4 O22 C22 -70(3) . .
O23 Mn4 O22 Mn3 97.7(9) . .
O21 Mn4 O22 Mn3 12.0(9) . .
O29 Mn4 O22 Mn3 -78.9(10) . .
O26 Mn4 O22 Mn3 -167.8(9) . .
O27 Mn4 O22 Mn3 -31(7) . .
Mn3 Mn4 O22 Mn3 115.0(6) 8 .
Ce2 Mn4 O22 Mn3 56.2(6) . .
O23 Mn3 O22 C22 32(3) 7_455 .
O25 Mn3 O22 C22 -63(3) . .
O28 Mn3 O22 C22 -151(3) . .
O21 Mn3 O22 C22 115(3) . .
O24 Mn3 O22 C22 -136(4) . .
Mn4 Mn3 O22 C22 127(3) . .
Mn4 Mn3 O22 C22 11(2) 7_455 .
Ce2 Mn3 O22 C22 71(2) . .
O23 Mn3 O22 Mn4 -94.1(9) 7_455 .
O25 Mn3 O22 Mn4 170.2(9) . .
O28 Mn3 O22 Mn4 82.0(9) . .
O21 Mn3 O22 Mn4 -11.6(9) . .
O24 Mn3 O22 Mn4 97(4) . .
Mn4 Mn3 O22 Mn4 -116.1(7) 7_455 .
Ce2 Mn3 O22 Mn4 -55.3(6) . .
O21 Mn4 O23 Mn3 -126.1(15) . 8
O29 Mn4 O23 Mn3 164(5) . 8
O26 Mn4 O23 Mn3 52.4(15) . 8
O27 Mn4 O23 Mn3 -38.6(16) . 8
O22 Mn4 O23 Mn3 147.4(14) . 8
Mn3 Mn4 O23 Mn3 -164.7(12) . 8
Ce2 Mn4 O23 Mn3 -119.3(19) . 8
O21 Mn4 O23 Ce2 -6.8(11) . .
O29 Mn4 O23 Ce2 -77(6) . .
O26 Mn4 O23 Ce2 171.7(11) . .
O27 Mn4 O23 Ce2 80.7(13) . .
O22 Mn4 O23 Ce2 -93.3(11) . .
Mn3 Mn4 O23 Ce2 -45.5(10) . .
Mn3 Mn4 O23 Ce2 119.3(19) 8 .
O23 Ce2 O23 Mn4 67.2(14) 7_455 .
O23 Ce2 O23 Mn4 175.9(13) 2_565 .
O23 Ce2 O23 Mn4 -75.3(15) 8 .
O21 Ce2 O23 Mn4 132.0(13) 7_455 .
O21 Ce2 O23 Mn4 5.9(10) . .
O21 Ce2 O23 Mn4 -135.5(14) 8 .
O21 Ce2 O23 Mn4 -24(3) 2_565 .
Mn4 Ce2 O23 Mn4 98.2(11) 7_455 .
Mn4 Ce2 O23 Mn4 -168(4) 2_565 .
Mn4 Ce2 O23 Mn4 -105.0(11) 8 .
O23 Ce2 O23 Mn3 -166.0(14) 7_455 8
O23 Ce2 O23 Mn3 -57.2(9) 2_565 8
O23 Ce2 O23 Mn3 51.5(5) 8 8
O21 Ce2 O23 Mn3 -101.2(11) 7_455 8
O21 Ce2 O23 Mn3 132.8(14) . 8
O21 Ce2 O23 Mn3 -8.6(10) 8 8
O21 Ce2 O23 Mn3 102.4(19) 2_565 8
Mn4 Ce2 O23 Mn3 -134.9(10) 7_455 8
Mn4 Ce2 O23 Mn3 126.8(19) . 8
Mn4 Ce2 O23 Mn3 -41(6) 2_565 8
Mn4 Ce2 O23 Mn3 21.9(10) 8 8
O23 Mn3 O25 C26 -10(4) 7_455 7_455
O28 Mn3 O25 C26 174(4) . 7_455
O21 Mn3 O25 C26 80(8) . 7_455
O24 Mn3 O25 C26 -102(4) . 7_455
O22 Mn3 O25 C26 90(4) . 7_455
Mn4 Mn3 O25 C26 100(4) . 7_455
Mn4 Mn3 O25 C26 11(4) 7_455 7_455
Ce2 Mn3 O25 C26 8(5) . 7_455
O23 Mn4 O26 C26 -46(3) . .
O21 Mn4 O26 C26 57(40) . .
O29 Mn4 O26 C26 145(3) . .
O27 Mn4 O26 C26 55(3) . .
O22 Mn4 O26 C26 -131(3) . .
Mn3 Mn4 O26 C26 -146(3) . .
Mn3 Mn4 O26 C26 -21(3) 8 .
Ce2 Mn4 O26 C26 -38(3) . .
O23 Mn4 O27 C22 10(3) . 8
O21 Mn4 O27 C22 94(3) . 8
O29 Mn4 O27 C22 -175(3) . 8
O26 Mn4 O27 C22 -86(3) . 8
O22 Mn4 O27 C22 137(6) . 8
Mn3 Mn4 O27 C22 109(3) . 8
Mn3 Mn4 O27 C22 -10(3) 8 8
Ce2 Mn4 O27 C22 50(3) . 8
O23 Mn3 O28 C28 87(12) 7_455 .
O25 Mn3 O28 C28 -137(3) . .
O21 Mn3 O28 C28 33(3) . .
O24 Mn3 O28 C28 133(3) . .
O22 Mn3 O28 C28 -51(3) . .
Mn4 Mn3 O28 C28 -3(3) . .
Mn4 Mn3 O28 C28 -97(3) 7_455 .
Ce2 Mn3 O28 C28 28(3) . .
O23 Mn4 O29 C28 31(8) . .
O21 Mn4 O29 C28 -39(4) . .
O26 Mn4 O29 C28 143(4) . .
O27 Mn4 O29 C28 -127(4) . .
O22 Mn4 O29 C28 47(4) . .
Mn3 Mn4 O29 C28 -2(3) . .
Mn3 Mn4 O29 C28 -175(3) 8 .
Ce2 Mn4 O29 C28 -34(4) . .
Mn4 O22 C22 O27 99(4) . 7_455
Mn3 O22 C22 O27 -8(5) . 7_455
Mn4 O22 C22 C23 -75(3) . .
Mn3 O22 C22 C23 178(2) . .
Mn4 O26 C26 O25 21(5) . 8
Mn4 O26 C26 C27 -154(3) . .
Mn4 O29 C28 O28 0(7) . .
Mn4 O29 C28 C29 175(3) . .
Mn3 O28 C28 O29 2(6) . .
Mn3 O28 C28 C29 -172(3) . .
